data_2210475
loop_
_publ_author_name
'Ngah, Nurziana'
'Kassim, Mohammad B.'
'Yamin, Bohari M.'

_publ_section_title
;
 (2<i>S</i>)-1-(Benzoylthiocarbamoyl)pyrrolidine-2-carboxylic acid
 monohydrate
;
_journal_coeditor_code AT2108
_journal_issue 10
_journal_name_full 'Acta Crystallographica Section E'
_journal_page_first o4501
_journal_page_last o4502
_journal_paper_doi 10.1107/S1600536806036816
_journal_volume 62
_journal_year 2006
_chemical_formula_iupac 'C13 H14 N2 O3 S, H2 O'
_chemical_formula_moiety 'C13 H14 N2 O3 S, H2 O'
_chemical_formula_sum 'C13 H16 N2 O4 S'
_chemical_formula_weight 296.34
_chemical_name_systematic
;
(2S)-1-(Benzoylthiocarbamoyl)pyrrolidine-2-carboxylic acid monohydrate
;
_space_group_IT_number 19
_symmetry_cell_setting orthorhombic
_symmetry_space_group_name_Hall 'P 2ac 2ab'
_symmetry_space_group_name_H-M 'P 21 21 21'
_atom_sites_solution_hydrogens geom
_atom_sites_solution_primary direct
_atom_sites_solution_secondary difmap
_audit_creation_method SHELXL-97
_cell_angle_alpha 90.00
_cell_angle_beta 90.00
_cell_angle_gamma 90.00
_cell_formula_units_Z 4
_cell_length_a 9.05(4)
_cell_length_b 12.00(6)
_cell_length_c 13.33(6)
_cell_measurement_reflns_used 694
_cell_measurement_temperature 298(2)
_cell_measurement_theta_max 25.0
_cell_measurement_theta_min 2.3
_cell_volume 1448(12)
_computing_cell_refinement 'SAINT (Bruker, 2000)'
_computing_data_collection 'SMART (Bruker, 2000)'
_computing_data_reduction SAINT
_computing_molecular_graphics 'SHELXTL (Sheldrick, 1997b)'
_computing_publication_material
;
SHELXTL, PARST (Nardelli, 1995) and PLATON (Spek, 2003)
;
_computing_structure_refinement 'SHELXL97 (Sheldrick, 1997a)'
_computing_structure_solution 'SHELXS97 (Sheldrick, 1997a)'
_diffrn_ambient_temperature 298(2)
_diffrn_detector_area_resol_mean 83.66
_diffrn_measured_fraction_theta_full 1.0
_diffrn_measured_fraction_theta_max 1.0
_diffrn_measurement_device_type
;
Bruker SMART APEX CCD area-detector
;
_diffrn_measurement_method \w
_diffrn_radiation_monochromator graphite
_diffrn_radiation_source 'fine-focus sealed tube'
_diffrn_radiation_type MoK\a
_diffrn_radiation_wavelength 0.71073
_diffrn_reflns_av_R_equivalents 0.0392
_diffrn_reflns_av_sigmaI/netI 0.0447
_diffrn_reflns_limit_h_max 10
_diffrn_reflns_limit_h_min -10
_diffrn_reflns_limit_k_max 14
_diffrn_reflns_limit_k_min -12
_diffrn_reflns_limit_l_max 12
_diffrn_reflns_limit_l_min -15
_diffrn_reflns_number 6893
_diffrn_reflns_theta_full 25.0
_diffrn_reflns_theta_max 25.0
_diffrn_reflns_theta_min 2.3
_diffrn_standards_decay_% 0
_diffrn_standards_interval_time 0
_diffrn_standards_number 0
_exptl_absorpt_coefficient_mu 0.238
_exptl_absorpt_correction_T_max 0.9766
_exptl_absorpt_correction_T_min 0.8903
_exptl_absorpt_correction_type multi-scan
_exptl_absorpt_process_details '(SADABS; Bruker, 2000)'
_exptl_crystal_colour colourless
_exptl_crystal_density_diffrn 1.360
_exptl_crystal_density_method 'not measured'
_exptl_crystal_description block
_exptl_crystal_F_000 624
_exptl_crystal_size_max 0.50
_exptl_crystal_size_mid 0.30
_exptl_crystal_size_min 0.10
_refine_diff_density_max 0.17
_refine_diff_density_min -0.15
_refine_ls_abs_structure_details 'Flack (1983), 634 Friedel pairs'
_refine_ls_abs_structure_Flack -0.01(10)
_refine_ls_extinction_method none
_refine_ls_goodness_of_fit_ref 0.99
_refine_ls_hydrogen_treatment mixed
_refine_ls_matrix_type full
_refine_ls_number_parameters 191
_refine_ls_number_reflns 2527
_refine_ls_number_restraints 14
_refine_ls_restrained_S_all 1.00
_refine_ls_R_factor_all 0.050
_refine_ls_R_factor_gt 0.037
_refine_ls_shift/su_max 0.000
_refine_ls_shift/su_mean 0.000
_refine_ls_structure_factor_coef Fsqd
_refine_ls_weighting_details 'calc w=1/[\s^2^(Fo^2^)+(0.0468P)^2^] where P=(Fo^2^+2Fc^2^)/3'
_refine_ls_weighting_scheme calc
_refine_ls_wR_factor_gt 0.083
_refine_ls_wR_factor_ref 0.088
_reflns_number_gt 2047
_reflns_number_total 2527
_reflns_threshold_expression I>2\s(I)
_cod_data_source_file at2108.cif
_cod_data_source_block I
_cod_database_code 2210475
_cod_database_fobs_code 2210475

loop_
_symmetry_equiv_pos_as_xyz
'x, y, z'
'-x+1/2, -y, z+1/2'
'x+1/2, -y+1/2, -z'
'-x, y+1/2, -z+1/2'

loop_
_atom_site_type_symbol
_atom_site_label
_atom_site_fract_x
_atom_site_fract_y
_atom_site_fract_z
_atom_site_U_iso_or_equiv
_atom_site_adp_type
_atom_site_calc_flag
_atom_site_refinement_flags
_atom_site_occupancy
_atom_site_disorder_assembly
_atom_site_disorder_group
S S1 0.25676(9) -0.43079(5) -0.46911(5) 0.0591(2) Uani d . 1 . .
O O1 0.3018(2) -0.15137(15) -0.64794(13) 0.0584(5) Uani d . 1 . .
O O2 0.3655(2) -0.46979(14) -0.72748(13) 0.0535(5) Uani d . 1 B .
O O3 0.2513(2) -0.63497(11) -0.70096(11) 0.0518(4) Uani d . 1 B .
H H3 0.3191 -0.6604 -0.7348 0.062 Uiso calc R 1 . .
O O4 -0.4521(2) -0.26865(15) -0.70101(16) 0.0552(5) Uani d D 1 . .
H H4A -0.478(3) -0.3274(15) -0.727(2) 0.083 Uiso d D 1 . .
H H4B -0.524(2) -0.2315(19) -0.684(2) 0.083 Uiso d D 1 . .
N N1 0.1786(2) -0.22089(13) -0.51478(15) 0.0427(5) Uani d . 1 . .
H H1A 0.1312 -0.2044 -0.4609 0.051 Uiso d R 1 . .
N N2 0.1201(2) -0.35932(14) -0.63133(13) 0.0413(5) Uani d . 1 B .
C C1 0.2466(3) -0.02107(17) -0.51956(16) 0.0408(5) Uani d . 1 . .
C C2 0.3510(3) 0.0556(2) -0.5538(2) 0.0579(7) Uani d . 1 . .
H H2 0.4181 0.0351 -0.6032 0.069 Uiso calc R 1 . .
C C3 0.3549(4) 0.1635(2) -0.5137(3) 0.0716(9) Uani d . 1 . .
H H3A 0.4238 0.2147 -0.5373 0.086 Uiso calc R 1 . .
C C4 0.2579(4) 0.1939(2) -0.4403(2) 0.0724(9) Uani d . 1 . .
H H4 0.2612 0.2654 -0.4134 0.087 Uiso calc R 1 . .
C C5 0.1548(4) 0.1179(2) -0.4059(2) 0.0689(9) Uani d . 1 . .
H H5 0.0893 0.1385 -0.3555 0.083 Uiso calc R 1 . .
C C6 0.1478(3) 0.0108(2) -0.44597(19) 0.0507(7) Uani d . 1 . .
H H6 0.0768 -0.0392 -0.4232 0.061 Uiso calc R 1 . .
C C7 0.2453(3) -0.13519(18) -0.56626(16) 0.0420(5) Uani d . 1 . .
C C8 0.1821(3) -0.33573(19) -0.54430(16) 0.0409(6) Uani d . 1 . .
C C9 0.0278(3) -0.2830(2) -0.69270(19) 0.0488(7) Uani d D 1 . .
H H9A 0.0872 -0.2438 -0.7419 0.059 Uiso calc R 1 A 1
H H9B -0.0228 -0.2290 -0.6508 0.059 Uiso calc R 1 A 1
C C10A -0.0811(4) -0.3609(2) -0.7430(3) 0.0580(11) Uani d PDU 0.916(7) B 1
H H10A -0.1132 -0.3312 -0.8071 0.070 Uiso calc PR 0.916(7) B 1
H H10B -0.1669 -0.3731 -0.7009 0.070 Uiso calc PR 0.916(7) B 1
C C10B -0.004(3) -0.3486(8) -0.7841(10) 0.0580(11) Uani d PDU 0.084(7) B 2
H H10C 0.0663 -0.3309 -0.8363 0.070 Uiso calc PR 0.084(7) B 2
H H10D -0.1027 -0.3313 -0.8086 0.070 Uiso calc PR 0.084(7) B 2
C C11 0.0057(3) -0.4679(2) -0.7570(2) 0.0617(8) Uani d D 1 . .
H H11A 0.0606 -0.4658 -0.8195 0.074 Uiso calc RD 1 B 1
H H11B -0.0604 -0.5315 -0.7584 0.074 Uiso calc R 1 B 1
C C12 0.1110(3) -0.47585(18) -0.66789(17) 0.0404(6) Uani d . 1 B .
H H12 0.0676 -0.5233 -0.6158 0.048 Uiso calc R 1 . .
C C13 0.2597(3) -0.52311(18) -0.70019(15) 0.0394(5) Uani d . 1 . .

loop_
_atom_site_aniso_label
_atom_site_aniso_U_11
_atom_site_aniso_U_22
_atom_site_aniso_U_33
_atom_site_aniso_U_12
_atom_site_aniso_U_13
_atom_site_aniso_U_23
S1 0.0795(5) 0.0500(4) 0.0476(4) 0.0117(4) -0.0124(4) 0.0034(3)
O1 0.0619(12) 0.0651(11) 0.0482(10) -0.0032(9) 0.0159(9) -0.0075(9)
O2 0.0498(11) 0.0474(9) 0.0633(12) -0.0080(9) 0.0074(9) -0.0087(9)
O3 0.0507(11) 0.0371(8) 0.0676(11) 0.0044(9) 0.0097(11) -0.0066(7)
O4 0.0501(11) 0.0449(10) 0.0706(14) -0.0059(9) 0.0056(10) -0.0007(9)
N1 0.0556(13) 0.0362(11) 0.0364(11) 0.0030(10) 0.0066(9) -0.0056(8)
N2 0.0526(13) 0.0347(10) 0.0368(11) 0.0081(9) -0.0019(10) -0.0046(8)
C1 0.0392(13) 0.0442(11) 0.0391(12) 0.0013(13) -0.0059(14) 0.0032(10)
C2 0.0529(17) 0.0578(17) 0.0630(18) -0.0110(14) -0.0022(14) 0.0067(13)
C3 0.074(2) 0.0526(17) 0.088(2) -0.0230(16) -0.016(2) 0.0124(17)
C4 0.094(2) 0.0402(14) 0.084(2) -0.0020(18) -0.024(2) -0.0073(14)
C5 0.085(2) 0.0533(17) 0.068(2) 0.0056(16) -0.0027(18) -0.0173(14)
C6 0.0555(17) 0.0443(14) 0.0523(16) -0.0007(12) 0.0050(14) -0.0019(12)
C7 0.0397(14) 0.0471(13) 0.0392(13) 0.0020(13) 0.0007(13) -0.0003(10)
C8 0.0446(15) 0.0439(13) 0.0342(13) 0.0044(11) 0.0064(11) -0.0034(11)
C9 0.0578(17) 0.0435(14) 0.0450(16) 0.0114(13) -0.0069(14) -0.0012(11)
C10A 0.051(2) 0.0570(18) 0.066(2) 0.0080(16) -0.0108(17) -0.0096(15)
C10B 0.051(2) 0.0570(18) 0.066(2) 0.0080(16) -0.0108(17) -0.0096(15)
C11 0.0547(17) 0.0573(16) 0.073(2) 0.0084(13) -0.0198(15) -0.0266(15)
C12 0.0429(15) 0.0340(11) 0.0443(14) 0.0015(11) 0.0015(12) -0.0018(10)
C13 0.0463(15) 0.0379(11) 0.0340(11) -0.0011(14) -0.0047(13) -0.0032(9)

loop_
_atom_type_symbol
_atom_type_description
_atom_type_scat_dispersion_real
_atom_type_scat_dispersion_imag
_atom_type_scat_source
C C 0.0033 0.0016 'International Tables Vol C Tables 4.2.6.8 and 6.1.1.4'
H H 0.0000 0.0000 'International Tables Vol C Tables 4.2.6.8 and 6.1.1.4'
N N 0.0061 0.0033 'International Tables Vol C Tables 4.2.6.8 and 6.1.1.4'
O O 0.0106 0.0060 'International Tables Vol C Tables 4.2.6.8 and 6.1.1.4'
S S 0.1246 0.1234 'International Tables Vol C Tables 4.2.6.8 and 6.1.1.4'

loop_
_geom_angle_atom_site_label_1
_geom_angle_atom_site_label_2
_geom_angle_atom_site_label_3
_geom_angle
_geom_angle_publ_flag
C13 O3 H3 109.5 ?
H4A O4 H4B 110.7(17) yes
C7 N1 C8 124.9(3) ?
C7 N1 H1A 117.6 ?
C8 N1 H1A 117.5 ?
C8 N2 C12 120.98(18) ?
C8 N2 C9 126.2(3) ?
C12 N2 C9 111.7(3) ?
C6 C1 C2 119.2(3) ?
C6 C1 C7 122.7(2) ?
C2 C1 C7 118.1(3) ?
C1 C2 C3 120.2(4) ?
C1 C2 H2 119.9 ?
C3 C2 H2 119.9 ?
C4 C3 C2 120.3(3) ?
C4 C3 H3A 119.9 ?
C2 C3 H3A 119.9 ?
C3 C4 C5 119.7(4) ?
C3 C4 H4 120.2 ?
C5 C4 H4 120.2 ?
C4 C5 C6 120.8(4) ?
C4 C5 H5 119.6 ?
C6 C5 H5 119.6 ?
C1 C6 C5 119.9(3) ?
C1 C6 H6 120.1 ?
C5 C6 H6 120.1 ?
O1 C7 N1 120.7(3) ?
O1 C7 C1 120.8(2) ?
N1 C7 C1 118.5(4) ?
N2 C8 N1 116.0(2) ?
N2 C8 S1 123.8(3) ?
N1 C8 S1 120.2(3) ?
C10B C9 N2 103.7(6) ?
C10B C9 C10A 34.8(10) ?
N2 C9 C10A 103.2(4) ?
C10B C9 H9A 79.1 ?
N2 C9 H9A 111.1 ?
C10A C9 H9A 111.1 ?
C10B C9 H9B 137.4 ?
N2 C9 H9B 111.1 ?
C10A C9 H9B 111.1 ?
H9A C9 H9B 109.1 ?
C9 C10A C11 103.9(4) ?
C9 C10A H10A 111.0 ?
C11 C10A H10A 111.0 ?
C9 C10A H10B 111.0 ?
C11 C10A H10B 111.0 ?
H10A C10A H10B 109.0 ?
C9 C10B C11 107.6(8) ?
C9 C10B H10C 110.2 ?
C11 C10B H10C 110.2 ?
C9 C10B H10D 110.2 ?
C11 C10B H10D 110.2 ?
H10C C10B H10D 108.5 ?
C10B C11 C10A 34.8(9) ?
C10B C11 C12 106.8(7) ?
C10A C11 C12 106.3(3) ?
C10B C11 H11A 78.4 ?
C10A C11 H11A 110.5 ?
C12 C11 H11A 110.5 ?
C10B C11 H11B 136.0 ?
C10A C11 H11B 110.5 ?
C12 C11 H11B 110.5 ?
H11A C11 H11B 108.7 ?
N2 C12 C13 113.3(2) ?
N2 C12 C11 103.4(2) ?
C13 C12 C11 110.8(3) ?
N2 C12 H12 109.7 ?
C13 C12 H12 109.7 ?
C11 C12 H12 109.7 ?
O2 C13 O3 124.8(3) ?
O2 C13 C12 126.1(4) ?
O3 C13 C12 108.9(3) ?

loop_
_geom_bond_atom_site_label_1
_geom_bond_atom_site_label_2
_geom_bond_distance
_geom_bond_publ_flag
S1 C8 1.662(5) yes
O1 C7 1.219(5) yes
O2 C13 1.208(5) yes
O3 C13 1.345(7) yes
O3 H3 0.8200 ?
O4 H4A 0.820(10) yes
O4 H4B 0.826(10) yes
N1 C7 1.376(5) yes
N1 C8 1.433(7) yes
N1 H1A 0.8599 ?
N2 C8 1.319(5) yes
N2 C12 1.483(7) yes
N2 C9 1.485(5) yes
C1 C6 1.381(5) ?
C1 C2 1.395(5) ?
C1 C7 1.504(7) ?
C2 C3 1.401(7) ?
C2 H2 0.9300 ?
C3 C4 1.364(6) ?
C3 H3A 0.9300 ?
C4 C5 1.383(6) ?
C4 H4 0.9300 ?
C5 C6 1.393(7) ?
C5 H5 0.9300 ?
C6 H6 0.9300 ?
C9 C10B 1.479(11) ?
C9 C10A 1.515(6) ?
C9 H9A 0.9700 ?
C9 H9B 0.9700 ?
C10A C11 1.516(7) ?
C10A H10A 0.9700 ?
C10A H10B 0.9700 ?
C10B C11 1.479(12) ?
C10B H10C 0.9700 ?
C10B H10D 0.9700 ?
C11 C12 1.527(6) ?
C11 H11A 0.9700 ?
C11 H11B 0.9700 ?
C12 C13 1.522(6) ?
C12 H12 0.9800 ?

loop_
_geom_hbond_atom_site_label_D
_geom_hbond_atom_site_label_H
_geom_hbond_atom_site_label_A
_geom_hbond_site_symmetry_A
_geom_hbond_distance_DH
_geom_hbond_distance_HA
_geom_hbond_distance_DA
_geom_hbond_angle_DHA
_geom_hbond_publ_flag
C9 H9A O1 1_555 0.97 2.56 3.000(15) 107 no
N1 H1A O4 3_544 0.86 2.31 3.113(16) 156 yes
O3 H3 O4 4_543 0.82 1.97 2.754(14) 160 yes
O4 H4A O2 1_455 0.82(2) 2.22(2) 2.945(15) 148(3) yes
O4 H4B O1 1_455 0.82(2) 1.91(2) 2.728(14) 177(3) yes
C11 H11A S1 2_544 0.97 2.87 3.754(19) 152 yes

loop_
_geom_torsion_atom_site_label_1
_geom_torsion_atom_site_label_2
_geom_torsion_atom_site_label_3
_geom_torsion_atom_site_label_4
_geom_torsion
_geom_torsion_publ_flag
C6 C1 C2 C3 -0.1(4) ?
C7 C1 C2 C3 178.9(2) ?
C1 C2 C3 C4 0.8(4) ?
C2 C3 C4 C5 -0.5(5) ?
C3 C4 C5 C6 -0.5(5) ?
C2 C1 C6 C5 -0.9(4) ?
C7 C1 C6 C5 -179.9(2) ?
C4 C5 C6 C1 1.2(4) ?
C8 N1 C7 O1 7.1(4) ?
C8 N1 C7 C1 -173.0(2) ?
C6 C1 C7 O1 158.8(2) ?
C2 C1 C7 O1 -20.1(4) ?
C6 C1 C7 N1 -21.1(4) ?
C2 C1 C7 N1 160.0(2) ?
C12 N2 C8 N1 -177.3(2) ?
C9 N2 C8 N1 -10.4(3) ?
C12 N2 C8 S1 0.9(3) yes
C9 N2 C8 S1 167.9(2) yes
C7 N1 C8 N2 -62.4(5) ?
C7 N1 C8 S1 119.4(4) ?
C8 N2 C9 C10B 176.6(11) ?
C12 N2 C9 C10B -15.4(11) ?
C8 N2 C9 C10A -147.6(3) ?
C12 N2 C9 C10A 20.4(3) ?
C10B C9 C10A C11 62.9(8) ?
N2 C9 C10A C11 -32.1(4) ?
N2 C9 C10B C11 25.3(17) ?
C10A C9 C10B C11 -68.3(13) ?
C9 C10B C11 C10A 68.2(10) ?
C9 C10B C11 C12 -26.3(17) ?
C9 C10A C11 C10B -62.9(11) ?
C9 C10A C11 C12 33.2(3) ?
C8 N2 C12 C13 -71.4(3) ?
C9 N2 C12 C13 119.9(3) ?
C8 N2 C12 C11 168.6(2) ?
C9 N2 C12 C11 -0.1(3) ?
C10B C11 C12 N2 15.8(10) ?
C10A C11 C12 N2 -20.5(3) ?
C10B C11 C12 C13 -105.8(10) ?
C10A C11 C12 C13 -142.1(2) ?
N2 C12 C13 O2 -24.2(4) ?
C11 C12 C13 O2 91.4(3) ?
N2 C12 C13 O3 160.4(2) ?
C11 C12 C13 O3 -83.9(2) ?
